data_2009176
loop_
_publ_author_name
'Kresge, A. J.'
'Lough, Alan J.'
'Popik, V. V.'

_publ_section_title
;
 2-Hydroxy-<i>N</i>-methylcyanoacetamide
;
_journal_issue 11
_journal_name_full 'Acta Crystallographica Section C'
_journal_page_first IUC9900140
_journal_paper_doi 10.1107/S0108270199098467
_journal_volume 55
_journal_year 1999
_chemical_formula_moiety 'C4 H6 N2 O2'
_chemical_formula_sum 'C4 H6 N2 O2'
_chemical_formula_weight 114.11
_chemical_melting_point 398.1(10)
_chemical_name_systematic
;
 2-Hydroxy-N-methylcyanoacetamide
;
_space_group_IT_number 7
_symmetry_cell_setting monoclinic
_symmetry_space_group_name_Hall 'P -2yac'
_symmetry_space_group_name_H-M 'P 1 n 1'
_cell_angle_alpha 90.00
_cell_angle_beta 102.119(3)
_cell_angle_gamma 90.00
_cell_formula_units_Z 2
_cell_length_a 7.9452(3)
_cell_length_b 3.9485(2)
_cell_length_c 8.7627(4)
_cell_measurement_reflns_used 2983
_cell_measurement_temperature 100.00(10)
_cell_measurement_theta_max 27.43
_cell_measurement_theta_min 3.89
_cell_volume 268.77(2)
_computing_cell_refinement 'Denzo-SMN (Otwinowski & Minor, 1997)'
_computing_data_collection 'KappaCCD Software (Nonius, 1997)'
_computing_data_reduction 'Denzo-SMN (Otwinowski & Minor, 1997)'
_computing_molecular_graphics SHELXTL/PC
_computing_publication_material SHELXTL/PC
_computing_structure_refinement SHELXTL/PC
_computing_structure_solution 'SHELXTL/PC (Sheldrick, 1997)'
_diffrn_ambient_temperature 100(2)
_diffrn_measured_fraction_theta_full 0.998
_diffrn_measured_fraction_theta_max 0.998
_diffrn_measurement_device_type 'Nonius KappaCCD'
_diffrn_measurement_method '\f scan & \w scans with \k offsets'
_diffrn_radiation_monochromator graphite
_diffrn_radiation_source 'fine-focus sealed tube'
_diffrn_radiation_type MoK\a
_diffrn_radiation_wavelength 0.71073
_diffrn_reflns_av_R_equivalents 0.025
_diffrn_reflns_av_sigmaI/netI 0.0285
_diffrn_reflns_limit_h_max 10
_diffrn_reflns_limit_h_min 0
_diffrn_reflns_limit_k_max 5
_diffrn_reflns_limit_k_min 0
_diffrn_reflns_limit_l_max 11
_diffrn_reflns_limit_l_min -11
_diffrn_reflns_number 2983
_diffrn_reflns_theta_full 27.43
_diffrn_reflns_theta_max 27.43
_diffrn_reflns_theta_min 3.89
_diffrn_standards_decay_% none
_exptl_absorpt_coefficient_mu 0.115
_exptl_absorpt_correction_T_max 0.978
_exptl_absorpt_correction_T_min 0.972
_exptl_absorpt_correction_type multi-scan
_exptl_absorpt_process_details '(Denzo-SMN; Otwinoski & Minor, 1997)'
_exptl_crystal_colour colourless
_exptl_crystal_density_diffrn 1.410
_exptl_crystal_density_method 'not measured'
_exptl_crystal_description 'needle cut from block'
_exptl_crystal_F_000 120
_exptl_crystal_size_max 0.25
_exptl_crystal_size_mid 0.20
_exptl_crystal_size_min 0.20
_refine_diff_density_max 0.14
_refine_diff_density_min -0.16
_refine_ls_extinction_coef 0.08(2)
_refine_ls_extinction_method SHELXTL/PC
_refine_ls_goodness_of_fit_ref 1.066
_refine_ls_hydrogen_treatment constr
_refine_ls_matrix_type full
_refine_ls_number_parameters 76
_refine_ls_number_reflns 620
_refine_ls_number_restraints 2
_refine_ls_restrained_S_all 1.064
_refine_ls_R_factor_all 0.026
_refine_ls_R_factor_gt 0.024
_refine_ls_shift/su_max 0.001
_refine_ls_shift/su_mean 0.000
_refine_ls_structure_factor_coef Fsqd
_refine_ls_weighting_details 'calc w = 1/[\s^2^(Fo^2^)+(0.0341P)^2^+0.0278P] where P = (Fo^2^+2Fc^2^)/3'
_refine_ls_weighting_scheme calc
_refine_ls_wR_factor_ref 0.061
_reflns_number_gt 584
_reflns_number_total 620
_reflns_threshold_expression I>2\s(I)
_cod_data_source_file qb0114.cif
_cod_data_source_block k99199
_cod_depositor_comments
;
The following automatic conversions were performed:
'_symmetry_cell_setting' value 'Monoclinic' changed to 'monoclinic'
according to '/home/saulius/struct/CIF-dictionaries/cif_core.dic'
dictionary named 'cif_core.dic' version 2.4.1 from
2010-06-29.

'_geom_bond_publ_flag' value 'Y' changed to 'y' according to
'/home/saulius/struct/CIF-dictionaries/cif_core.dic' dictionary named
'cif_core.dic' version 2.4.1 from 2010-06-29 (7 times).

Automatic conversion script
Id: cif_fix_enum 1527 2010-12-29 10:47:43Z saulius 

The following automatic conversions were performed:

'_chemical_melting_point' value '124-126\%C' was changed to
'398.1(10)' - it was converted from degrees Celsius(C) to Kelvins(K),
the average value was taken and precision was estimated.

Automatic conversion script
Id: cif_fix_values 1646 2011-03-28 12:23:43Z adriana 

The following automatic conversions were performed:

'_chemical_melting_point' value '124-126\%C' was changed to
'398.1(10)' - it was converted from degrees Celsius(C) to Kelvins(K),
the average value was taken and precision was
estimated.

'_symmetry_cell_setting' value 'Monoclinic' changed to
'monoclinic' according to
/home/saulius/struct/CIF-dictionaries/cif_core.dic dictionary named
'cif_core.dic' version 2.4.1 from 2010-06-29.

'_geom_bond_publ_flag'
value 'Y' changed to 'y' according to
/home/saulius/struct/CIF-dictionaries/cif_core.dic dictionary named
'cif_core.dic' version 2.4.1 from 2010-06-29 (7
times).

'_geom_angle_publ_flag' value 'Y' changed to 'y' according
to /home/saulius/struct/CIF-dictionaries/cif_core.dic dictionary
named 'cif_core.dic' version 2.4.1 from 2010-06-29 (8 times).

Automatic conversion script
Id: cif_fix_values 1715 2011-07-08 13:25:40Z adriana 
;
_cod_original_sg_symbol_H-M 'P n'
_cod_database_code 2009176
_cod_database_fobs_code 2009176

loop_
_symmetry_equiv_pos_as_xyz
'x, y, z'
'x+1/2, -y, z+1/2'

loop_
_atom_site_label
_atom_site_fract_x
_atom_site_fract_y
_atom_site_fract_z
_atom_site_U_iso_or_equiv
_atom_site_adp_type
_atom_site_calc_flag
_atom_site_refinement_flags
_atom_site_occupancy
_atom_site_disorder_assembly
_atom_site_disorder_group
_atom_site_type_symbol
O1 .54382(13) .1092(3) .35099(12) .0180(3) Uani d . 1 . . O
H1A .4626 .1683 .2781 .027 Uiso calc R 1 . . H
O2 .77293(14) .6130(3) .66603(13) .0221(3) Uani d . 1 . . O
N1 .85689(17) .3543(3) .46188(16) .0174(3) Uani d . 1 . . N
H1B .8225 .2350 .3762 .021 Uiso calc R 1 . . H
N2 .41304(19) .0606(4) .69027(17) .0246(3) Uani d . 1 . . N
C1 .4799(2) .1862(4) .60123(18) .0183(3) Uani d . 1 . . C
C2 .55661(18) .3373(4) .47620(17) .0163(3) Uani d . 1 . . C
H2A .4895 .5453 .4370 .020 Uiso calc R 1 . . H
C3 .74327(19) .4431(4) .54406(17) .0157(3) Uani d . 1 . . C
C4 1.0386(2) .4478(4) .5085(2) .0215(4) Uani d . 1 . . C
H4A 1.1008 .3648 .4305 .032 Uiso calc R 1 . . H
H4B 1.0879 .3464 .6101 .032 Uiso calc R 1 . . H
H4C 1.0489 .6949 .5161 .032 Uiso calc R 1 . . H

loop_
_atom_site_aniso_label
_atom_site_aniso_U_11
_atom_site_aniso_U_22
_atom_site_aniso_U_33
_atom_site_aniso_U_12
_atom_site_aniso_U_13
_atom_site_aniso_U_23
O1 .0200(6) .0198(5) .0129(5) .0014(5) .0008(4) -.0010(4)
O2 .0194(6) .0291(6) .0172(6) -.0015(5) .0024(4) -.0064(5)
N1 .0154(6) .0210(7) .0154(6) -.0013(5) .0026(5) -.0016(5)
N2 .0223(7) .0302(8) .0227(8) .0024(6) .0077(6) .0051(6)
C1 .0158(6) .0200(7) .0182(7) .0020(6) .0014(6) .0001(6)
C2 .0161(7) .0173(7) .0149(7) .0013(6) .0021(6) .0004(6)
C3 .0155(7) .0159(7) .0148(7) .0004(6) .0013(5) .0024(6)
C4 .0152(7) .0271(9) .0223(8) -.0013(6) .0040(6) -.0031(7)

loop_
_atom_type_symbol
_atom_type_description
_atom_type_scat_dispersion_real
_atom_type_scat_dispersion_imag
_atom_type_scat_source
C C 0.0033 0.0016 'International Tables Vol C Tables 4.2.6.8 and 6.1.1.4'
H H 0.0000 0.0000 'International Tables Vol C Tables 4.2.6.8 and 6.1.1.4'
N N 0.0061 0.0033 'International Tables Vol C Tables 4.2.6.8 and 6.1.1.4'
O O 0.0106 0.0060 'International Tables Vol C Tables 4.2.6.8 and 6.1.1.4'

loop_
_geom_angle_atom_site_label_1
_geom_angle_atom_site_label_2
_geom_angle_atom_site_label_3
_geom_angle
_geom_angle_publ_flag
C3 N1 C4 122.05(14) y
N2 C1 C2 175.64(17) y
O1 C2 C1 110.14(12) y
O1 C2 C3 112.46(12) y
C1 C2 C3 109.63(13) y
O2 C3 N1 125.96(15) y
O2 C3 C2 118.27(14) y
N1 C3 C2 115.70(13) y

loop_
_geom_bond_atom_site_label_1
_geom_bond_atom_site_label_2
_geom_bond_site_symmetry_2
_geom_bond_distance
_geom_bond_publ_flag
O1 C2 . 1.4066(17) y
O2 C3 . 1.2419(19) y
N1 C3 . 1.315(2) y
N1 C4 . 1.463(2) y
N2 C1 . 1.145(2) y
C1 C2 . 1.486(2) y
C2 C3 . 1.535(2) y

loop_
_geom_hbond_atom_site_label_D
_geom_hbond_atom_site_label_H
_geom_hbond_atom_site_label_A
_geom_hbond_site_symmetry_A
_geom_hbond_distance_DH
_geom_hbond_distance_HA
_geom_hbond_distance_DA
_geom_hbond_angle_DHA
O1 H1A O2 2_464 0.84 1.83 2.6452(15) 162.2
N1 H1B N2 2_554 0.88 2.24 2.999(2) 144.1

loop_
_cod_related_entry_id
_cod_related_entry_database
_cod_related_entry_code
1 ChemSpider 4425139
